data_1010564
loop_
_publ_author_name
'Kraus, O'

_publ_section_title
;
Zur Kristallchemie der Heteropolysaeuren: Gibt es eine "isomere
Borwolframsaeure"?
;
_journal_coden_ASTM NATWAY
_journal_name_full Naturwissenschaften
_journal_page_first 238
_journal_page_last 239
_journal_paper_doi 10.1007/BF01491436
_journal_volume 28
_journal_year 1940
_chemical_formula_analytical '(B2 O3) (W O3)28 (H2 O)62'
_chemical_formula_structural 'B2 W28 O87 (H2 O)62'
_chemical_formula_sum 'B2 H124 O149 W28'
_chemical_name_systematic 'Boron tungsten oxide hydrate *'
_space_group_IT_number 176
_symmetry_cell_setting hexagonal
_symmetry_Int_Tables_number 176
_symmetry_space_group_name_Hall '-P 6c'
_symmetry_space_group_name_H-M 'P 63/m'
_cell_angle_alpha 90
_cell_angle_beta 90
_cell_angle_gamma 120
_cell_formula_units_Z 14
_cell_length_a 21.66
_cell_length_b 21.66
_cell_length_c 21.54
_cell_volume 8751.7
_cod_original_formula_sum 'H124 B2 O149 W28'
_cod_database_code 1010564

loop_
_symmetry_equiv_pos_as_xyz
x,y,z
-y,x-y,z
y-x,-x,z
-x,-y,1/2+z
y,y-x,1/2+z
x-y,x,1/2+z
-x,-y,-z
y,y-x,-z
x-y,x,-z
x,y,1/2-z
-y,x-y,1/2-z
y-x,-x,1/2-z

loop_
_atom_site_label
_atom_site_fract_x
_atom_site_fract_y
_atom_site_fract_z
? ? ? ?
